data_7710077
loop_
_publ_author_name
'Li, Yu-Kong'
'Ying, Ting-Ting'
'Zhang, Hao'
'Tan, Yu-Hui'
'Tang, Yun-Zhi'
'Wang, Fang-Xin'
'Wan, Ming-Yang'

_publ_section_title
;
 Unusual symmetry breaking in high-temperature enantiomeric ferroelectrics
 with large spontaneous polarization
;
_journal_name_full 'Dalton Transactions'
_journal_paper_doi 10.1039/D2DT00592A
_journal_year 2022
_chemical_absolute_configuration ad.
_chemical_formula_moiety '2(C9 H14 N), Cd Cl4'
_chemical_formula_sum 'C18 H28 Cd Cl4 N2'
_chemical_formula_weight 526.62
_space_group_crystal_system monoclinic
_space_group_IT_number 5
_space_group_name_Hall 'C 2y'
_space_group_name_H-M_alt 'C 1 2 1'
_atom_sites_solution_hydrogens geom
_audit_creation_date 2022-03-19
_audit_creation_method
;
Olex2 1.3
(compiled 2020.11.12 svn.r5f609507 for OlexSys, GUI svn.r6408)
;
_audit_update_record
;
2022-03-19 deposited with the CCDC.	2022-03-31 downloaded from the CCDC.
;
_cell_angle_alpha 90
_cell_angle_beta 94.000(3)
_cell_angle_gamma 90
_cell_formula_units_Z 2
_cell_length_a 35.9424(11)
_cell_length_b 5.5098(2)
_cell_length_c 5.4475(2)
_cell_measurement_reflns_used 7921
_cell_measurement_temperature 298.98(12)
_cell_measurement_theta_max 30.5130
_cell_measurement_theta_min 2.2600
_cell_volume 1076.17(6)
_computing_cell_refinement 'CrysAlisPro 1.171.40.39a (Rigaku OD, 2019)'
_computing_data_collection 'CrysAlisPro 1.171.40.39a (Rigaku OD, 2019)'
_computing_data_reduction 'CrysAlisPro 1.171.40.39a (Rigaku OD, 2019)'
_computing_molecular_graphics 'Olex2 1.3 (Dolomanov et al., 2009)'
_computing_publication_material 'Olex2 1.3 (Dolomanov et al., 2009)'
_computing_structure_refinement 'SHELXL 2018/3 (Sheldrick, 2015)'
_computing_structure_solution 'SHELXT 2018/2 (Sheldrick, 2018)'
_diffrn_ambient_environment air
_diffrn_ambient_temperature 298.98(12)
_diffrn_detector 'CCD plate'
_diffrn_detector_area_resol_mean 10.0000
_diffrn_detector_type HyPix
_diffrn_measured_fraction_theta_full 0.999
_diffrn_measured_fraction_theta_max 0.999
_diffrn_measurement_details
;
List of Runs (angles in degrees, time in seconds):

  # Type    Start    End  Width  t~exp~   \w     \q     \k     \f   Frames
#--------------------------------------------------------------------------
  1  \w    -82.00 -12.00   0.50    0.05    --   -8.69 -48.00-107.00  140
  2  \w    -15.00  61.00   0.50    0.05    --   -8.69  48.00  40.00  152
  3  \w    -18.00  25.00   0.50    0.05    --    8.30 -99.00-120.00   86
  4  \w    -56.00 -13.00   0.50    0.05    --    8.30 -37.00 150.00   86
  5  \w    -64.00  31.00   0.50    0.05    --    8.30 -77.00 -30.00  190
  6  \w     -8.00  40.00   0.50    0.05    --    8.30 -99.00-180.00   96
  7  \w    -83.00  -6.00   0.50    0.05    --   -8.69 -37.00 150.00  154
;
_diffrn_measurement_device 'four-circle diffractometer'
_diffrn_measurement_device_type 'XtaLAB Synergy R, HyPix'
_diffrn_measurement_method '\w scans'
_diffrn_orient_matrix_type 'CrysAlisPro convention (1999,Acta A55,543-557)'
_diffrn_orient_matrix_UB_11 0.0752844000
_diffrn_orient_matrix_UB_12 0.0636653000
_diffrn_orient_matrix_UB_13 -0.0120290000
_diffrn_orient_matrix_UB_21 0.1065689000
_diffrn_orient_matrix_UB_22 -0.0422321000
_diffrn_orient_matrix_UB_23 0.0105101000
_diffrn_orient_matrix_UB_31 0.0028198000
_diffrn_orient_matrix_UB_32 -0.1036172000
_diffrn_orient_matrix_UB_33 -0.0116746000
_diffrn_radiation_monochromator mirror
_diffrn_radiation_probe x-ray
_diffrn_radiation_type 'Mo K\a'
_diffrn_radiation_wavelength 0.71073
_diffrn_reflns_av_R_equivalents 0.0257
_diffrn_reflns_av_unetI/netI 0.0272
_diffrn_reflns_Laue_measured_fraction_full 0.999
_diffrn_reflns_Laue_measured_fraction_max 0.999
_diffrn_reflns_limit_h_max 47
_diffrn_reflns_limit_h_min -47
_diffrn_reflns_limit_k_max 7
_diffrn_reflns_limit_k_min -7
_diffrn_reflns_limit_l_max 7
_diffrn_reflns_limit_l_min -7
_diffrn_reflns_number 8132
_diffrn_reflns_point_group_measured_fraction_full 0.999
_diffrn_reflns_point_group_measured_fraction_max 0.997
_diffrn_reflns_theta_full 25.242
_diffrn_reflns_theta_max 27.967
_diffrn_reflns_theta_min 2.272
_diffrn_source 'micro-focus sealed X-ray tube'
_diffrn_source_type 'Mova (Mo) X-ray Source'
_exptl_absorpt_coefficient_mu 1.516
_exptl_absorpt_correction_T_max 1.00000
_exptl_absorpt_correction_T_min 0.86695
_exptl_absorpt_correction_type multi-scan
_exptl_absorpt_process_details
;
CrysAlisPro 1.171.40.39a (Rigaku Oxford Diffraction, 2019)
Empirical absorption correction using spherical harmonics,
 implemented in SCALE3 ABSPACK scaling algorithm.
;
_exptl_crystal_colour 'clear whiteish colourless'
_exptl_crystal_colour_lustre clear
_exptl_crystal_colour_modifier whiteish
_exptl_crystal_colour_primary colourless
_exptl_crystal_density_diffrn 1.625
_exptl_crystal_description plate
_exptl_crystal_F_000 532
_exptl_crystal_size_max 0.15
_exptl_crystal_size_mid 0.1
_exptl_crystal_size_min 0.03
_refine_diff_density_max 0.443
_refine_diff_density_min -0.454
_refine_diff_density_rms 0.092
_refine_ls_abs_structure_details
;
 Refined as an inversion twin.
;
_refine_ls_abs_structure_Flack 0.02(3)
_refine_ls_extinction_method none
_refine_ls_goodness_of_fit_ref 1.052
_refine_ls_hydrogen_treatment constr
_refine_ls_matrix_type full
_refine_ls_number_parameters 118
_refine_ls_number_reflns 2580
_refine_ls_number_restraints 1
_refine_ls_restrained_S_all 1.052
_refine_ls_R_factor_all 0.0225
_refine_ls_R_factor_gt 0.0224
_refine_ls_shift/su_max 0.001
_refine_ls_shift/su_mean 0.000
_refine_ls_structure_factor_coef Fsqd
_refine_ls_weighting_details 'w=1/[\s^2^(Fo^2^)+(0.0327P)^2^] where P=(Fo^2^+2Fc^2^)/3'
_refine_ls_weighting_scheme calc
_refine_ls_wR_factor_gt 0.0540
_refine_ls_wR_factor_ref 0.0540
_reflns_Friedel_coverage 0.809
_reflns_Friedel_fraction_full 0.999
_reflns_Friedel_fraction_max 0.996
_reflns_number_gt 2566
_reflns_number_total 2580
_reflns_threshold_expression 'I > 2\s(I)'
_cod_data_source_file d2dt00592a2.cif
_cod_data_source_block 2_LTP
_cod_database_code 7710077
_shelx_shelxl_version_number 2018/3
_shelx_space_group_comment
;
The symmetry employed for this shelxl refinement is uniquely defined
by the following loop, which should always be used as a source of
symmetry information in preference to the above space-group names.
They are only intended as comments.
;
_shelx_estimated_absorpt_t_max 0.956
_shelx_estimated_absorpt_t_min 0.805
_reflns_odcompleteness_completeness 99.89
_reflns_odcompleteness_iscentric 1
_reflns_odcompleteness_theta 27.50
_olex2_refinement_description
;
1. Twinned data refinement
 Scales: 0.98(3)
 0.02(3)
2. Fixed Uiso
 At 1.2 times of:
  All C(H) groups, All C(H,H) groups, All N(H,H,H) groups
 At 1.5 times of:
  All C(H,H,H) groups
3.a Ternary CH refined with riding coordinates:
 C00B(H00G)
3.b Secondary CH2 refined with riding coordinates:
 C00J(H00J,H00K)
3.c Aromatic/amide H refined with riding coordinates:
 C00D(H00H), C00E(H00I), C00K(H00L), C00N(H00N), C00P(H00P)
3.d Idealised Me refined as rotating group:
 N006(H00A,H00B,H00C), C009(H00D,H00E,H00F)
;
_olex2_submission_special_instructions 'No special instructions were received'
_oxdiff_exptl_absorpt_empirical_details
;
Empirical correction (ABSPACK) includes:
- Absorption correction using spherical harmonics
- Frame scaling
;
_oxdiff_exptl_absorpt_empirical_full_max 1.253
_oxdiff_exptl_absorpt_empirical_full_min 0.860

loop_
_space_group_symop_operation_xyz
'x, y, z'
'-x, y, -z'
'x+1/2, y+1/2, z'
'-x+1/2, y+1/2, -z'

loop_
_atom_site_label
_atom_site_type_symbol
_atom_site_fract_x
_atom_site_fract_y
_atom_site_fract_z
_atom_site_U_iso_or_equiv
_atom_site_adp_type
_atom_site_occupancy
_atom_site_site_symmetry_order
_atom_site_calc_flag
_atom_site_refinement_flags_posn
_atom_site_refinement_flags_adp
_atom_site_refinement_flags_occupancy
_atom_site_disorder_assembly
_atom_site_disorder_group
N006 N 1.06080(9) -0.7029(11) 0.5247(6) 0.0518(11) Uani 1 1 d . . . . .
H00A H 1.063945 -0.818884 0.414371 0.062 Uiso 1 1 calc R U . . .
H00B H 1.041928 -0.607633 0.471512 0.062 Uiso 1 1 calc R U . . .
H00C H 1.055786 -0.770099 0.667250 0.062 Uiso 1 1 calc R U . . .
C007 C 1.16208(11) -0.5371(6) 0.7222(6) 0.0373(7) Uani 1 1 d . . . . .
C009 C 1.13729(14) -0.9080(8) 0.4853(11) 0.0642(14) Uani 1 1 d . . . . .
H00D H 1.139768 -0.841575 0.324323 0.096 Uiso 1 1 calc R U . . .
H00E H 1.117246 -1.023542 0.478173 0.096 Uiso 1 1 calc R U . . .
H00F H 1.160099 -0.987186 0.541573 0.096 Uiso 1 1 calc R U . . .
C00B C 1.12900(11) -0.7057(8) 0.6615(7) 0.0435(10) Uani 1 1 d . . . . .
H00G H 1.122222 -0.780254 0.815553 0.052 Uiso 1 1 calc R U . . .
C00D C 1.22179(12) -0.3706(9) 0.6350(9) 0.0534(10) Uani 1 1 d . . . . .
H00H H 1.241559 -0.364716 0.533720 0.064 Uiso 1 1 calc R U . . .
C00E C 1.16291(13) -0.3882(10) 0.9286(7) 0.0530(10) Uani 1 1 d . . . . .
H00I H 1.143140 -0.392778 1.029867 0.064 Uiso 1 1 calc R U . . .
C00J C 1.09594(11) -0.5538(7) 0.5603(8) 0.0421(8) Uani 1 1 d . . . . .
H00J H 1.091920 -0.421696 0.673111 0.050 Uiso 1 1 calc R U . . .
H00K H 1.101627 -0.483774 0.403891 0.050 Uiso 1 1 calc R U . . .
C00K C 1.19223(12) -0.5270(7) 0.5784(8) 0.0456(9) Uani 1 1 d . . . . .
H00L H 1.192697 -0.626975 0.441170 0.055 Uiso 1 1 calc R U . . .
C00N C 1.19254(14) -0.2332(8) 0.9864(8) 0.0606(13) Uani 1 1 d . . . . .
H00N H 1.192431 -0.134902 1.125103 0.073 Uiso 1 1 calc R U . . .
C00P C 1.22219(12) -0.2239(7) 0.8395(8) 0.0543(12) Uani 1 1 d . . . . .
H00P H 1.242156 -0.120129 0.877917 0.065 Uiso 1 1 calc R U . . .
Cd01 Cd 1.000000 -0.16892(2) 0.000000 0.02998(10) Uani 1 2 d S T P . .
Cl02 Cl 0.93166(3) -0.0977(2) -0.03330(18) 0.0508(3) Uani 1 1 d . . . . .
Cl03 Cl 1.000000 -0.1861(5) 0.500000 0.0438(3) Uani 1 2 d S T P . .
Cl04 Cl 1.000000 -0.6405(4) 0.000000 0.0640(5) Uani 1 2 d S T P . .

loop_
_atom_site_aniso_label
_atom_site_aniso_U_11
_atom_site_aniso_U_22
_atom_site_aniso_U_33
_atom_site_aniso_U_23
_atom_site_aniso_U_13
_atom_site_aniso_U_12
N006 0.0351(15) 0.062(3) 0.0574(18) 0.000(2) 0.0005(12) -0.0096(18)
C007 0.0382(19) 0.0380(19) 0.0349(17) 0.0055(13) -0.0028(14) -0.0007(14)
C009 0.052(3) 0.0354(19) 0.102(4) -0.009(2) -0.020(3) 0.0027(18)
C00B 0.0471(18) 0.039(3) 0.0433(17) 0.0111(16) -0.0044(14) -0.0086(16)
C00D 0.036(2) 0.059(2) 0.065(3) -0.004(2) 0.0089(19) -0.008(2)
C00E 0.052(2) 0.070(2) 0.0376(19) -0.004(2) 0.0081(17) -0.009(2)
C00J 0.035(2) 0.0395(16) 0.052(2) -0.0006(16) 0.0024(16) -0.0039(15)
C00K 0.043(2) 0.047(2) 0.048(2) -0.0103(16) 0.0065(17) -0.0021(16)
C00N 0.072(3) 0.065(3) 0.044(2) -0.0153(18) -0.0043(19) -0.010(2)
C00P 0.046(2) 0.053(3) 0.062(2) -0.0007(17) -0.0090(17) -0.0132(17)
Cd01 0.02796(15) 0.03409(15) 0.02800(14) 0.000 0.00278(9) 0.000
Cl02 0.0300(4) 0.0738(8) 0.0487(5) 0.0040(4) 0.0039(4) 0.0040(4)
Cl03 0.0480(6) 0.0589(8) 0.0246(4) 0.000 0.0041(4) 0.000
Cl04 0.1033(12) 0.0311(10) 0.0572(7) 0.000 0.0019(7) 0.000

loop_
_atom_type_symbol
_atom_type_description
_atom_type_scat_dispersion_real
_atom_type_scat_dispersion_imag
_atom_type_scat_source
C C 0.0033 0.0016 'International Tables Vol C Tables 4.2.6.8 and 6.1.1.4'
H H 0.0000 0.0000 'International Tables Vol C Tables 4.2.6.8 and 6.1.1.4'
Cd Cd -0.8075 1.2024 'International Tables Vol C Tables 4.2.6.8 and 6.1.1.4'
Cl Cl 0.1484 0.1585 'International Tables Vol C Tables 4.2.6.8 and 6.1.1.4'
N N 0.0061 0.0033 'International Tables Vol C Tables 4.2.6.8 and 6.1.1.4'

loop_
_geom_angle_atom_site_label_1
_geom_angle_atom_site_label_2
_geom_angle_atom_site_label_3
_geom_angle
_geom_angle_site_symmetry_1
_geom_angle_site_symmetry_3
_geom_angle_publ_flag
H00A N006 H00B 109.5 . . ?
H00A N006 H00C 109.5 . . ?
H00B N006 H00C 109.5 . . ?
C00J N006 H00A 109.5 . . ?
C00J N006 H00B 109.5 . . ?
C00J N006 H00C 109.5 . . ?
C00E C007 C00B 120.4(3) . . ?
C00K C007 C00B 122.1(3) . . ?
C00K C007 C00E 117.5(4) . . ?
H00D C009 H00E 109.5 . . ?
H00D C009 H00F 109.5 . . ?
H00E C009 H00F 109.5 . . ?
C00B C009 H00D 109.5 . . ?
C00B C009 H00E 109.5 . . ?
C00B C009 H00F 109.5 . . ?
C007 C00B H00G 107.8 . . ?
C009 C00B C007 113.6(3) . . ?
C009 C00B H00G 107.8 . . ?
C009 C00B C00J 110.9(3) . . ?
C00J C00B C007 108.6(3) . . ?
C00J C00B H00G 107.8 . . ?
C00K C00D H00H 119.7 . . ?
C00P C00D H00H 119.7 . . ?
C00P C00D C00K 120.7(4) . . ?
C007 C00E H00I 119.3 . . ?
C00N C00E C007 121.4(4) . . ?
C00N C00E H00I 119.3 . . ?
N006 C00J C00B 111.8(3) . . ?
N006 C00J H00J 109.2 . . ?
N006 C00J H00K 109.2 . . ?
C00B C00J H00J 109.2 . . ?
C00B C00J H00K 109.2 . . ?
H00J C00J H00K 107.9 . . ?
C007 C00K C00D 121.2(4) . . ?
C007 C00K H00L 119.4 . . ?
C00D C00K H00L 119.4 . . ?
C00E C00N H00N 119.8 . . ?
C00P C00N C00E 120.3(4) . . ?
C00P C00N H00N 119.8 . . ?
C00D C00P C00N 118.9(4) . . ?
C00D C00P H00P 120.5 . . ?
C00N C00P H00P 120.5 . . ?
Cl02 Cd01 Cl02 161.80(5) 2_755 . ?
Cl02 Cd01 Cl03 90.55(2) . . ?
Cl02 Cd01 Cl03 90.08(3) 2_755 . ?
Cl02 Cd01 Cl03 90.55(2) 2_755 1_554 ?
Cl02 Cd01 Cl03 90.08(3) . 1_554 ?
Cl02 Cd01 Cl04 80.90(3) . 1_565 ?
Cl02 Cd01 Cl04 99.10(3) 2_755 . ?
Cl02 Cd01 Cl04 80.90(3) 2_755 1_565 ?
Cl02 Cd01 Cl04 99.10(3) . . ?
Cl03 Cd01 Cl03 176.02(12) 1_554 . ?
Cl03 Cd01 Cl04 91.99(6) . 1_565 ?
Cl03 Cd01 Cl04 91.99(6) 1_554 1_565 ?
Cl04 Cd01 Cl03 88.01(6) . 1_554 ?
Cl04 Cd01 Cl03 88.01(6) . . ?
Cl04 Cd01 Cl04 180.0 . 1_565 ?
Cd01 Cl03 Cd01 176.02(12) 1_556 . ?
Cd01 Cl04 Cd01 180.0 . 1_545 ?

loop_
_geom_bond_atom_site_label_1
_geom_bond_atom_site_label_2
_geom_bond_distance
_geom_bond_site_symmetry_2
_geom_bond_publ_flag
N006 H00A 0.8900 . ?
N006 H00B 0.8900 . ?
N006 H00C 0.8900 . ?
N006 C00J 1.508(5) . ?
C007 C00B 1.527(5) . ?
C007 C00E 1.390(6) . ?
C007 C00K 1.382(6) . ?
C009 H00D 0.9600 . ?
C009 H00E 0.9600 . ?
C009 H00F 0.9600 . ?
C009 C00B 1.514(7) . ?
C00B H00G 0.9800 . ?
C00B C00J 1.525(6) . ?
C00D H00H 0.9300 . ?
C00D C00K 1.386(6) . ?
C00D C00P 1.375(6) . ?
C00E H00I 0.9300 . ?
C00E C00N 1.384(6) . ?
C00J H00J 0.9700 . ?
C00J H00K 0.9700 . ?
C00K H00L 0.9300 . ?
C00N H00N 0.9300 . ?
C00N C00P 1.378(6) . ?
C00P H00P 0.9300 . ?
Cd01 Cl02 2.4815(9) 2_755 ?
Cd01 Cl02 2.4817(9) . ?
Cd01 Cl03 2.72539(14) . ?
Cd01 Cl03 2.72539(14) 1_554 ?
Cd01 Cl04 2.598(2) . ?
Cd01 Cl04 2.911(2) 1_565 ?

loop_
_geom_torsion_atom_site_label_1
_geom_torsion_atom_site_label_2
_geom_torsion_atom_site_label_3
_geom_torsion_atom_site_label_4
_geom_torsion
_geom_torsion_site_symmetry_1
_geom_torsion_site_symmetry_2
_geom_torsion_site_symmetry_3
_geom_torsion_site_symmetry_4
_geom_torsion_publ_flag
C007 C00B C00J N006 -173.1(3) . . . . ?
C007 C00E C00N C00P -0.2(7) . . . . ?
C009 C00B C00J N006 61.4(5) . . . . ?
C00B C007 C00E C00N -179.7(4) . . . . ?
C00B C007 C00K C00D 179.2(4) . . . . ?
C00E C007 C00B C009 -161.7(4) . . . . ?
C00E C007 C00B C00J 74.3(4) . . . . ?
C00E C007 C00K C00D -1.3(6) . . . . ?
C00E C00N C00P C00D 0.1(7) . . . . ?
C00K C007 C00B C009 17.7(6) . . . . ?
C00K C007 C00B C00J -106.3(4) . . . . ?
C00K C007 C00E C00N 0.8(6) . . . . ?
C00K C00D C00P C00N -0.6(7) . . . . ?
C00P C00D C00K C007 1.2(7) . . . . ?

loop_
_twin_individual_id
_twin_individual_mass_fraction_refined
1 0.98(3)
2 0.02(3)
